data_4331108
loop_
_publ_author_name
'Kamrul Hasan'
'Eli Zysman-Colman'

_publ_section_title
;
 Panchromic Cationic Iridium(III) Complexes
;
_journal_name_full 'Inorganic Chemistry'
_journal_page_first 12560
_journal_page_last 12564
_journal_paper_doi 10.1021/ic301998t
_journal_volume 51
_journal_year 2012
_chemical_formula_sum 'C96 H72 F12 Ir2 N8 O4 P2'
_chemical_formula_weight 2076.04
_space_group_crystal_system triclinic
_space_group_IT_number 2
_space_group_name_Hall '-P 1'
_space_group_name_H-M_alt 'P -1'
_symmetry_space_group_name_Hall '-P 1'
_symmetry_space_group_name_H-M 'P -1'
_atom_sites_solution_hydrogens geom
_atom_sites_solution_primary direct
_atom_sites_solution_secondary difmap
_cell_angle_alpha 97.9540(10)
_cell_angle_beta 95.336(2)
_cell_angle_gamma 102.7290(10)
_cell_formula_units_Z 1
_cell_length_a 9.2861(2)
_cell_length_b 11.2334(3)
_cell_length_c 20.2036(5)
_cell_measurement_reflns_used 9303
_cell_measurement_temperature 100.(2)
_cell_measurement_theta_max 68.6430
_cell_measurement_theta_min 4.9687
_cell_volume 2019.25(9)
_computing_cell_refinement 'SAINT V7.68A (Bruker AXS, 2009)'
_computing_data_collection 'Bruker Instrument Service v2011.8.1.0'
_computing_data_reduction 'SAINT V7.68A (Bruker AXS, 2009)'
_computing_structure_refinement 'SHELXL-97 (Sheldrick, 2008)'
_computing_structure_solution 'SHELXS-97 (Sheldrick, 2008)'
_diffrn_ambient_temperature 100.(2)
_diffrn_detector_area_resol_mean 8.3333
_diffrn_measured_fraction_theta_full 0.962
_diffrn_measured_fraction_theta_max 0.962
_diffrn_measurement_device_type 'Bruker APEX-II'
_diffrn_measurement_method '\f or \w oscillation scans'
_diffrn_radiation_monochromator none
_diffrn_radiation_type 'Cu K\a'
_diffrn_radiation_wavelength 1.54178
_diffrn_reflns_av_R_equivalents 0.0293
_diffrn_reflns_av_sigmaI/netI 0.0247
_diffrn_reflns_limit_h_max 11
_diffrn_reflns_limit_h_min -11
_diffrn_reflns_limit_k_max 13
_diffrn_reflns_limit_k_min -13
_diffrn_reflns_limit_l_max 24
_diffrn_reflns_limit_l_min -24
_diffrn_reflns_number 31502
_diffrn_reflns_theta_full 70.04
_diffrn_reflns_theta_max 70.04
_diffrn_reflns_theta_min 2.23
_diffrn_source 'ImuS micro--focus source with MX optics'
_exptl_absorpt_coefficient_mu 7.419
_exptl_absorpt_correction_T_max 0.71
_exptl_absorpt_correction_T_min 0.55
_exptl_absorpt_correction_type multi-scan
_exptl_absorpt_process_details 'SADABS V2008/1 (Bruker AXS)'
_exptl_crystal_colour 'lustrous dark brown'
_exptl_crystal_density_diffrn 1.707
_exptl_crystal_description Prism
_exptl_crystal_F_000 1028
_exptl_crystal_size_max 0.230
_exptl_crystal_size_mid 0.090
_exptl_crystal_size_min 0.050
_refine_diff_density_max 1.535
_refine_diff_density_min -1.055
_refine_ls_extinction_method none
_refine_ls_goodness_of_fit_ref 1.159
_refine_ls_hydrogen_treatment noref
_refine_ls_matrix_type full
_refine_ls_number_parameters 561
_refine_ls_number_reflns 7387
_refine_ls_number_restraints 0
_refine_ls_restrained_S_all 1.159
_refine_ls_R_factor_all 0.0268
_refine_ls_R_factor_gt 0.0255
_refine_ls_shift/su_max 0.001
_refine_ls_shift/su_mean 0.000
_refine_ls_structure_factor_coef Fsqd
_refine_ls_weighting_details 'calc w=1/[\s^2^(Fo^2^)+(0.0294P)^2^+2.4139P] where P=(Fo^2^+2Fc^2^)/3'
_refine_ls_weighting_scheme calc
_refine_ls_wR_factor_gt 0.0607
_refine_ls_wR_factor_ref 0.0612
_reflns_number_gt 7129
_reflns_number_total 7387
_reflns_threshold_expression >2sigma(I)
_cod_data_source_file ic301998t_si_002_1.cif
_cod_data_source_block KHA_53
_cod_database_code 4331108

loop_
_space_group_symop_operation_xyz
'x, y, z'
'-x, -y, -z'

loop_
_atom_site_type_symbol
_atom_site_label
_atom_site_fract_x
_atom_site_fract_y
_atom_site_fract_z
_atom_site_U_iso_or_equiv
_atom_site_adp_type
_atom_site_calc_flag
_atom_site_refinement_flags
_atom_site_occupancy
N N2 0.1231(3) 0.1678(2) 0.20728(12) 0.0163(5) Uani d . 1
C C1 -0.3405(4) 0.6966(3) 0.4068(2) 0.0346(8) Uani d . 1
H H1A -0.2353 0.7331 0.4236 0.052 Uiso calc R 1
H H1B -0.4028 0.737 0.4345 0.052 Uiso calc R 1
H H1C -0.3604 0.7083 0.36 0.052 Uiso calc R 1
C C2 -0.3030(3) 0.4957(3) 0.37129(15) 0.0235(6) Uani d . 1
C C3 -0.3477(3) 0.3687(3) 0.37201(16) 0.0234(6) Uani d . 1
H H3 -0.4246 0.3382 0.3975 0.028 Uiso calc R 1
C C4 -0.2803(3) 0.2870(3) 0.33572(15) 0.0209(6) Uani d . 1
H H4 -0.3088 0.201 0.3373 0.025 Uiso calc R 1
C C5 -0.1713(3) 0.3317(3) 0.29716(14) 0.0180(6) Uani d . 1
C C6 -0.1248(3) 0.4588(3) 0.29753(15) 0.0216(6) Uani d . 1
H H6 -0.0478 0.4893 0.2721 0.026 Uiso calc R 1
C C7 -0.1902(4) 0.5410(3) 0.33469(15) 0.0234(6) Uani d . 1
H H7 -0.1578 0.6274 0.335 0.028 Uiso calc R 1
C C8 -0.0813(3) 0.2616(3) 0.19792(15) 0.0176(6) Uani d . 1
C C9 -0.1540(3) 0.3173(3) 0.14652(15) 0.0191(6) Uani d . 1
C C10 -0.2720(3) 0.3738(3) 0.14332(16) 0.0222(6) Uani d . 1
H H10 -0.3239 0.3862 0.1811 0.027 Uiso calc R 1
C C11 -0.3129(4) 0.4126(3) 0.08204(17) 0.0267(7) Uani d . 1
H H11 -0.3951 0.45 0.079 0.032 Uiso calc R 1
C C12 -0.2390(4) 0.3985(3) 0.02673(17) 0.0271(7) Uani d . 1
H H12 -0.2686 0.4284 -0.0129 0.033 Uiso calc R 1
C C13 -0.1188(4) 0.3395(3) 0.02839(15) 0.0223(6) Uani d . 1
C C14 -0.0316(4) 0.3181(3) -0.02410(15) 0.0258(7) Uani d . 1
H H14 -0.0514 0.3453 -0.0658 0.031 Uiso calc R 1
C C15 0.0809(4) 0.2586(3) -0.01517(16) 0.0262(7) Uani d . 1
H H15 0.1384 0.2467 -0.051 0.031 Uiso calc R 1
C C16 0.1149(4) 0.2141(3) 0.04526(15) 0.0230(6) Uani d . 1
H H16 0.1929 0.1722 0.0499 0.028 Uiso calc R 1
C C17 0.0320(3) 0.2331(3) 0.09721(15) 0.0201(6) Uani d . 1
C C18 0.0361(3) 0.2096(3) 0.16742(14) 0.0176(6) Uani d . 1
C C19 -0.0817(3) 0.2967(3) 0.08871(15) 0.0198(6) Uani d . 1
C C20 0.2348(3) 0.1125(3) 0.18034(14) 0.0179(6) Uani d . 1
C C21 0.1943(3) 0.0103(3) 0.12979(15) 0.0205(6) Uani d . 1
H H21 0.0922 -0.0239 0.1135 0.025 Uiso calc R 1
C C22 0.3029(4) -0.0427(3) 0.10270(15) 0.0227(6) Uani d . 1
H H22 0.2753 -0.1125 0.0678 0.027 Uiso calc R 1
C C23 0.4515(4) 0.0078(3) 0.12728(16) 0.0236(6) Uani d . 1
C C24 0.4907(3) 0.1074(3) 0.18011(17) 0.0242(6) Uani d . 1
H H24 0.5926 0.1404 0.1974 0.029 Uiso calc R 1
C C25 0.3830(3) 0.1586(3) 0.20766(15) 0.0212(6) Uani d . 1
H H25 0.4099 0.2244 0.2448 0.025 Uiso calc R 1
C C26 0.5315(4) -0.1364(3) 0.04941(18) 0.0339(8) Uani d . 1
H H26A 0.4719 -0.2081 0.065 0.051 Uiso calc R 1
H H26B 0.6232 -0.1558 0.0356 0.051 Uiso calc R 1
H H26C 0.4742 -0.1164 0.011 0.051 Uiso calc R 1
C C27 0.2383(3) 0.4123(3) 0.33536(15) 0.0222(6) Uani d . 1
H H27 0.2651 0.3941 0.2915 0.027 Uiso calc R 1
C C28 0.2922(4) 0.5304(3) 0.37120(17) 0.0268(7) Uani d . 1
H H28 0.3535 0.5928 0.3522 0.032 Uiso calc R 1
C C29 0.2544(4) 0.5556(3) 0.43573(18) 0.0306(7) Uani d . 1
H H29 0.2911 0.6355 0.4619 0.037 Uiso calc R 1
C C30 0.1634(4) 0.4639(3) 0.46147(16) 0.0273(7) Uani d . 1
H H30 0.1371 0.4806 0.5056 0.033 Uiso calc R 1
C C31 0.1096(3) 0.3465(3) 0.42302(15) 0.0215(6) Uani d . 1
C C32 0.0099(3) 0.2411(3) 0.44258(15) 0.0207(6) Uani d . 1
C C33 -0.0430(4) 0.2432(3) 0.50555(16) 0.0260(7) Uani d . 1
H H33 -0.0143 0.3165 0.5381 0.031 Uiso calc R 1
C C34 -0.1361(4) 0.1394(3) 0.52032(16) 0.0278(7) Uani d . 1
H H34 -0.171 0.1407 0.5631 0.033 Uiso calc R 1
C C35 -0.1786(4) 0.0330(3) 0.47237(17) 0.0264(7) Uani d . 1
H H35 -0.2427 -0.0388 0.4824 0.032 Uiso calc R 1
C C36 -0.1281(3) 0.0308(3) 0.40969(16) 0.0221(6) Uani d . 1
H H36 -0.1584 -0.0428 0.3774 0.027 Uiso calc R 1
C C37 -0.0334(3) 0.1346(3) 0.39320(14) 0.0193(6) Uani d . 1
C C38 -0.1828(4) -0.0645(3) 0.22752(16) 0.0252(7) Uani d . 1
H H38 -0.2432 -0.0065 0.2257 0.03 Uiso calc R 1
C C39 -0.2411(4) -0.1861(3) 0.19638(17) 0.0312(7) Uani d . 1
H H39 -0.341 -0.2121 0.1751 0.037 Uiso calc R 1
C C40 -0.1504(4) -0.2681(3) 0.19712(17) 0.0333(8) Uani d . 1
H H40 -0.1867 -0.3512 0.1751 0.04 Uiso calc R 1
C C41 -0.0073(4) -0.2295(3) 0.22981(17) 0.0300(7) Uani d . 1
H H41 0.0555 -0.2858 0.2301 0.036 Uiso calc R 1
C C42 0.0457(4) -0.1073(3) 0.26263(15) 0.0227(6) Uani d . 1
C C43 0.1896(4) -0.0553(3) 0.30415(15) 0.0232(6) Uani d . 1
C C44 0.3004(4) -0.1206(3) 0.31312(17) 0.0293(7) Uani d . 1
H H44 0.288 -0.2018 0.289 0.035 Uiso calc R 1
C C45 0.4277(4) -0.0657(3) 0.35739(19) 0.0326(8) Uani d . 1
H H45 0.5042 -0.1087 0.3631 0.039 Uiso calc R 1
C C46 0.4444(4) 0.0519(3) 0.39350(18) 0.0306(7) Uani d . 1
H H46 0.5303 0.0876 0.4253 0.037 Uiso calc R 1
C C47 0.3358(3) 0.1181(3) 0.38343(16) 0.0237(6) Uani d . 1
H H47 0.3485 0.1984 0.4086 0.028 Uiso calc R 1
C C48 0.2083(3) 0.0675(3) 0.33673(14) 0.0184(6) Uani d . 1
N N1 -0.0952(3) 0.2512(2) 0.26026(12) 0.0174(5) Uani d . 1
N N3 0.1501(3) 0.3227(2) 0.36006(12) 0.0184(5) Uani d . 1
N N4 -0.0439(3) -0.0262(2) 0.26007(12) 0.0186(5) Uani d . 1
O O1 -0.3739(3) 0.5674(2) 0.41025(12) 0.0305(5) Uani d . 1
O O2 0.5680(3) -0.0328(2) 0.10287(12) 0.0309(5) Uani d . 1
Ir Ir1 0.051441(13) 0.151706(11) 0.305958(6) 0.01551(5) Uani d . 1
F F1 0.7734(3) 0.5010(2) 0.88915(12) 0.0581(7) Uani d . 1
F F2 0.5269(3) 0.4106(2) 0.86882(12) 0.0429(5) Uani d . 1
F F3 0.5525(3) 0.3584(2) 0.75879(11) 0.0451(5) Uani d . 1
F F4 0.7973(2) 0.4483(2) 0.78002(11) 0.0404(5) Uani d . 1
F F5 0.6947(3) 0.3032(2) 0.84008(12) 0.0421(5) Uani d . 1
F F6 0.6289(3) 0.5578(2) 0.80853(13) 0.0505(6) Uani d . 1
P P1 0.66134(9) 0.43075(7) 0.82420(4) 0.02491(17) Uani d . 1

loop_
_atom_site_aniso_label
_atom_site_aniso_U_11
_atom_site_aniso_U_22
_atom_site_aniso_U_33
_atom_site_aniso_U_12
_atom_site_aniso_U_13
_atom_site_aniso_U_23
N2 0.0182(11) 0.0166(11) 0.0148(11) 0.0044(9) 0.0043(9) 0.0027(9)
C1 0.0344(18) 0.0280(17) 0.043(2) 0.0173(15) 0.0036(16) -0.0033(15)
C2 0.0253(15) 0.0276(16) 0.0205(14) 0.0146(13) 0.0021(12) 0.0007(12)
C3 0.0208(14) 0.0273(16) 0.0235(15) 0.0062(12) 0.0073(12) 0.0048(13)
C4 0.0216(14) 0.0208(14) 0.0213(14) 0.0069(12) 0.0036(12) 0.0034(12)
C5 0.0205(14) 0.0208(14) 0.0141(13) 0.0079(11) 0.0017(11) 0.0027(11)
C6 0.0235(15) 0.0229(15) 0.0189(14) 0.0050(12) 0.0044(12) 0.0044(12)
C7 0.0290(16) 0.0204(15) 0.0210(15) 0.0072(12) 0.0012(13) 0.0024(12)
C8 0.0182(13) 0.0155(13) 0.0188(14) 0.0041(11) 0.0029(11) 0.0013(11)
C9 0.0209(14) 0.0186(14) 0.0176(14) 0.0046(11) 0.0015(11) 0.0032(11)
C10 0.0241(15) 0.0217(15) 0.0216(15) 0.0080(12) 0.0022(12) 0.0022(12)
C11 0.0282(16) 0.0264(16) 0.0281(16) 0.0154(13) -0.0027(13) 0.0028(13)
C12 0.0330(17) 0.0262(16) 0.0234(16) 0.0104(14) -0.0025(13) 0.0069(13)
C13 0.0263(15) 0.0218(15) 0.0185(14) 0.0063(12) -0.0008(12) 0.0040(12)
C14 0.0339(17) 0.0282(16) 0.0158(14) 0.0062(14) 0.0024(13) 0.0080(12)
C15 0.0300(16) 0.0324(17) 0.0186(15) 0.0092(14) 0.0086(13) 0.0056(13)
C16 0.0257(15) 0.0264(16) 0.0192(14) 0.0082(13) 0.0057(12) 0.0061(12)
C17 0.0252(15) 0.0197(14) 0.0165(14) 0.0062(12) 0.0024(12) 0.0049(11)
C18 0.0202(14) 0.0164(13) 0.0162(14) 0.0044(11) 0.0043(11) 0.0017(11)
C19 0.0214(14) 0.0177(14) 0.0188(14) 0.0032(11) 0.0006(12) 0.0018(11)
C20 0.0211(14) 0.0209(14) 0.0156(13) 0.0082(12) 0.0072(11) 0.0085(11)
C21 0.0199(14) 0.0208(14) 0.0214(14) 0.0054(12) 0.0031(12) 0.0045(12)
C22 0.0295(16) 0.0219(15) 0.0189(14) 0.0102(13) 0.0056(12) 0.0026(12)
C23 0.0268(16) 0.0243(15) 0.0263(16) 0.0135(13) 0.0112(13) 0.0091(13)
C24 0.0180(14) 0.0239(15) 0.0310(17) 0.0058(12) 0.0028(13) 0.0047(13)
C25 0.0241(15) 0.0197(14) 0.0209(14) 0.0072(12) 0.0036(12) 0.0041(12)
C26 0.042(2) 0.0361(19) 0.0318(18) 0.0221(16) 0.0163(16) 0.0044(15)
C27 0.0225(15) 0.0261(16) 0.0202(14) 0.0098(12) 0.0020(12) 0.0051(12)
C28 0.0265(16) 0.0246(16) 0.0298(17) 0.0065(13) 0.0021(13) 0.0060(13)
C29 0.0319(17) 0.0269(17) 0.0303(17) 0.0071(14) 0.0003(14) -0.0024(14)
C30 0.0287(16) 0.0321(17) 0.0208(15) 0.0092(14) 0.0025(13) 0.0005(13)
C31 0.0229(15) 0.0266(16) 0.0173(14) 0.0103(12) 0.0026(12) 0.0044(12)
C32 0.0214(14) 0.0276(16) 0.0163(14) 0.0111(12) 0.0030(11) 0.0051(12)
C33 0.0297(16) 0.0324(17) 0.0188(15) 0.0132(14) 0.0040(13) 0.0036(13)
C34 0.0288(16) 0.0414(19) 0.0206(15) 0.0164(15) 0.0112(13) 0.0122(14)
C35 0.0291(16) 0.0299(17) 0.0266(16) 0.0113(14) 0.0101(13) 0.0147(13)
C36 0.0247(15) 0.0235(15) 0.0217(15) 0.0097(12) 0.0053(12) 0.0077(12)
C37 0.0217(14) 0.0267(15) 0.0143(13) 0.0132(12) 0.0049(11) 0.0055(12)
C38 0.0275(16) 0.0269(16) 0.0216(15) 0.0067(13) 0.0029(13) 0.0049(13)
C39 0.0377(19) 0.0273(17) 0.0243(16) -0.0009(14) 0.0004(14) 0.0058(13)
C40 0.054(2) 0.0203(16) 0.0223(16) 0.0012(15) 0.0069(15) 0.0039(13)
C41 0.048(2) 0.0224(16) 0.0247(16) 0.0145(15) 0.0120(15) 0.0080(13)
C42 0.0357(17) 0.0220(15) 0.0154(14) 0.0108(13) 0.0118(12) 0.0081(12)
C43 0.0303(16) 0.0261(16) 0.0207(15) 0.0146(13) 0.0119(13) 0.0109(12)
C44 0.0393(19) 0.0288(17) 0.0288(17) 0.0186(15) 0.0136(14) 0.0125(14)
C45 0.0327(18) 0.0387(19) 0.0386(19) 0.0224(15) 0.0129(15) 0.0193(16)
C46 0.0250(16) 0.042(2) 0.0309(17) 0.0111(14) 0.0062(14) 0.0181(15)
C47 0.0238(15) 0.0251(15) 0.0255(16) 0.0076(13) 0.0070(13) 0.0100(13)
C48 0.0192(14) 0.0250(15) 0.0172(13) 0.0113(12) 0.0084(11) 0.0108(12)
N1 0.0173(11) 0.0166(11) 0.0190(12) 0.0047(9) 0.0054(10) 0.0026(9)
N3 0.0214(12) 0.0169(12) 0.0174(12) 0.0067(10) -0.0004(10) 0.0025(9)
N4 0.0252(13) 0.0167(12) 0.0154(11) 0.0046(10) 0.0080(10) 0.0039(9)
O1 0.0360(13) 0.0295(12) 0.0308(12) 0.0184(10) 0.0098(10) 0.0002(10)
O2 0.0277(12) 0.0332(12) 0.0367(13) 0.0155(10) 0.0137(10) 0.0024(10)
Ir1 0.01836(7) 0.01680(7) 0.01380(7) 0.00742(5) 0.00439(4) 0.00394(4)
F1 0.0739(17) 0.0506(14) 0.0323(12) -0.0198(13) -0.0055(12) 0.0108(11)
F2 0.0539(13) 0.0380(12) 0.0449(12) 0.0162(10) 0.0292(11) 0.0109(10)
F3 0.0427(12) 0.0575(14) 0.0301(11) 0.0064(11) -0.0015(10) 0.0026(10)
F4 0.0361(11) 0.0515(13) 0.0458(12) 0.0192(10) 0.0163(10) 0.0276(10)
F5 0.0539(13) 0.0359(11) 0.0474(13) 0.0195(10) 0.0179(11) 0.0220(10)
F6 0.0766(17) 0.0380(12) 0.0556(14) 0.0325(12) 0.0349(13) 0.0237(11)
P1 0.0299(4) 0.0244(4) 0.0224(4) 0.0078(3) 0.0067(3) 0.0061(3)

loop_
_atom_type_symbol
_atom_type_description
_atom_type_scat_dispersion_real
_atom_type_scat_dispersion_imag
_atom_type_scat_source
C C 0.0180 0.0090 'International Tables Vol C Tables 4.2.6.8 and 6.1.1.4'
N N 0.0310 0.0180 'International Tables Vol C Tables 4.2.6.8 and 6.1.1.4'
O O 0.0490 0.0320 'International Tables Vol C Tables 4.2.6.8 and 6.1.1.4'
F F 0.0730 0.0530 'International Tables Vol C Tables 4.2.6.8 and 6.1.1.4'
P P 0.2960 0.4330 'International Tables Vol C Tables 4.2.6.8 and 6.1.1.4'
Ir Ir -4.7710 6.5670 'International Tables Vol C Tables 4.2.6.8 and 6.1.1.4'
H H 0.0000 0.0000 'International Tables Vol C Tables 4.2.6.8 and 6.1.1.4'

loop_
_geom_angle_atom_site_label_1
_geom_angle_atom_site_label_2
_geom_angle_atom_site_label_3
_geom_angle
C18 N2 C20 119.3(2)
C18 N2 Ir1 114.42(19)
C20 N2 Ir1 124.82(18)
O1 C2 C7 124.5(3)
O1 C2 C3 115.3(3)
C7 C2 C3 120.1(3)
C4 C3 C2 120.4(3)
C5 C4 C3 119.5(3)
C4 C5 C6 120.0(3)
C4 C5 N1 121.6(3)
C6 C5 N1 118.3(3)
C7 C6 C5 120.6(3)
C2 C7 C6 119.3(3)
N1 C8 C9 135.2(3)
N1 C8 C18 117.2(3)
C9 C8 C18 107.6(2)
C10 C9 C19 119.7(3)
C10 C9 C8 135.0(3)
C19 C9 C8 105.3(2)
C9 C10 C11 117.9(3)
C12 C11 C10 122.9(3)
C11 C12 C13 120.4(3)
C19 C13 C12 116.7(3)
C19 C13 C14 116.1(3)
C12 C13 C14 127.2(3)
C15 C14 C13 120.5(3)
C14 C15 C16 122.7(3)
C17 C16 C15 118.2(3)
C16 C17 C19 119.2(3)
C16 C17 C18 135.5(3)
C19 C17 C18 105.2(3)
N2 C18 C17 135.4(3)
N2 C18 C8 116.7(3)
C17 C18 C8 107.5(2)
C17 C19 C13 123.2(3)
C17 C19 C9 114.4(3)
C13 C19 C9 122.4(3)
C21 C20 C25 120.4(3)
C21 C20 N2 120.1(3)
C25 C20 N2 119.4(3)
C20 C21 C22 120.3(3)
C23 C22 C21 119.2(3)
O2 C23 C22 124.5(3)
O2 C23 C24 115.4(3)
C22 C23 C24 120.1(3)
C25 C24 C23 120.7(3)
C24 C25 C20 119.2(3)
N3 C27 C28 122.5(3)
C27 C28 C29 118.3(3)
C30 C29 C28 119.5(3)
C29 C30 C31 120.2(3)
N3 C31 C30 119.5(3)
N3 C31 C32 113.9(3)
C30 C31 C32 126.6(3)
C37 C32 C33 120.8(3)
C37 C32 C31 115.3(3)
C33 C32 C31 123.8(3)
C34 C33 C32 120.3(3)
C33 C34 C35 119.6(3)
C34 C35 C36 120.4(3)
C35 C36 C37 121.4(3)
C36 C37 C32 117.5(3)
C36 C37 Ir1 127.9(2)
C32 C37 Ir1 114.6(2)
N4 C38 C39 122.0(3)
C40 C39 C38 118.4(3)
C41 C40 C39 120.0(3)
C40 C41 C42 119.9(3)
N4 C42 C41 119.5(3)
N4 C42 C43 114.0(3)
C41 C42 C43 126.4(3)
C44 C43 C48 121.5(3)
C44 C43 C42 124.1(3)
C48 C43 C42 114.4(3)
C45 C44 C43 119.3(3)
C44 C45 C46 120.3(3)
C45 C46 C47 120.4(3)
C46 C47 C48 120.9(3)
C47 C48 C43 117.4(3)
C47 C48 Ir1 127.8(2)
C43 C48 Ir1 114.7(2)
C8 N1 C5 118.1(2)
C8 N1 Ir1 114.91(19)
C5 N1 Ir1 124.56(18)
C27 N3 C31 119.9(3)
C27 N3 Ir1 124.0(2)
C31 N3 Ir1 115.8(2)
C38 N4 C42 120.1(3)
C38 N4 Ir1 124.5(2)
C42 N4 Ir1 115.4(2)
C2 O1 C1 117.2(3)
C23 O2 C26 116.9(3)
C48 Ir1 C37 88.84(11)
C48 Ir1 N3 96.33(11)
C37 Ir1 N3 80.23(11)
C48 Ir1 N4 80.04(11)
C37 Ir1 N4 95.52(11)
N3 Ir1 N4 174.52(9)
C48 Ir1 N1 170.62(10)
C37 Ir1 N1 100.24(10)
N3 Ir1 N1 83.06(9)
N4 Ir1 N1 101.19(9)
C48 Ir1 N2 95.32(10)
C37 Ir1 N2 174.92(10)
N3 Ir1 N2 102.14(9)
N4 Ir1 N2 82.37(9)
N1 Ir1 N2 75.72(9)
F3 P1 F1 178.42(16)
F3 P1 F6 90.35(14)
F1 P1 F6 90.80(15)
F3 P1 F5 89.85(14)
F1 P1 F5 89.00(14)
F6 P1 F5 179.75(17)
F3 P1 F2 90.65(13)
F1 P1 F2 90.41(14)
F6 P1 F2 91.21(13)
F5 P1 F2 88.93(12)
F3 P1 F4 89.54(13)
F1 P1 F4 89.38(14)
F6 P1 F4 90.06(12)
F5 P1 F4 89.79(12)
F2 P1 F4 178.71(13)

loop_
_geom_bond_atom_site_label_1
_geom_bond_atom_site_label_2
_geom_bond_distance
N2 C18 1.294(4)
N2 C20 1.432(4)
N2 Ir1 2.178(2)
C1 O1 1.428(4)
C2 O1 1.362(4)
C2 C7 1.385(5)
C2 C3 1.398(5)
C3 C4 1.387(4)
C4 C5 1.384(4)
C5 C6 1.397(4)
C5 N1 1.437(4)
C6 C7 1.387(4)
C8 N1 1.296(4)
C8 C9 1.470(4)
C8 C18 1.488(4)
C9 C10 1.383(4)
C9 C19 1.417(4)
C10 C11 1.415(5)
C11 C12 1.373(5)
C12 C13 1.418(4)
C13 C19 1.411(4)
C13 C14 1.419(5)
C14 C15 1.370(5)
C15 C16 1.417(4)
C16 C17 1.379(4)
C17 C19 1.411(4)
C17 C18 1.477(4)
C20 C21 1.384(4)
C20 C25 1.391(4)
C21 C22 1.395(4)
C22 C23 1.386(5)
C23 O2 1.370(4)
C23 C24 1.393(5)
C24 C25 1.382(4)
C26 O2 1.431(4)
C27 N3 1.336(4)
C27 C28 1.382(5)
C28 C29 1.389(5)
C29 C30 1.375(5)
C30 C31 1.396(5)
C31 N3 1.367(4)
C31 C32 1.459(5)
C32 C37 1.404(4)
C32 C33 1.405(4)
C33 C34 1.376(5)
C34 C35 1.387(5)
C35 C36 1.390(4)
C36 C37 1.398(5)
C37 Ir1 2.013(3)
C38 N4 1.342(4)
C38 C39 1.389(5)
C39 C40 1.380(5)
C40 C41 1.376(5)
C41 C42 1.399(5)
C42 N4 1.365(4)
C42 C43 1.464(5)
C43 C44 1.402(4)
C43 C48 1.410(4)
C44 C45 1.381(5)
C45 C46 1.387(5)
C46 C47 1.394(5)
C47 C48 1.401(4)
C48 Ir1 2.001(3)
N1 Ir1 2.163(2)
N3 Ir1 2.044(2)
N4 Ir1 2.048(2)
F1 P1 1.589(2)
F2 P1 1.601(2)
F3 P1 1.588(2)
F4 P1 1.606(2)
F5 P1 1.599(2)
F6 P1 1.589(2)

loop_
_geom_torsion_atom_site_label_1
_geom_torsion_atom_site_label_2
_geom_torsion_atom_site_label_3
_geom_torsion_atom_site_label_4
_geom_torsion
O1 C2 C3 C4 -178.2(3)
C7 C2 C3 C4 -0.5(5)
C2 C3 C4 C5 -1.8(5)
C3 C4 C5 C6 3.1(4)
C3 C4 C5 N1 178.2(3)
C4 C5 C6 C7 -2.0(4)
N1 C5 C6 C7 -177.2(3)
O1 C2 C7 C6 179.1(3)
C3 C2 C7 C6 1.6(5)
C5 C6 C7 C2 -0.4(5)
N1 C8 C9 C10 -4.8(6)
C18 C8 C9 C10 176.7(3)
N1 C8 C9 C19 179.0(3)
C18 C8 C9 C19 0.5(3)
C19 C9 C10 C11 -1.9(4)
C8 C9 C10 C11 -177.7(3)
C9 C10 C11 C12 -1.3(5)
C10 C11 C12 C13 2.0(5)
C11 C12 C13 C19 0.4(5)
C11 C12 C13 C14 -179.9(3)
C19 C13 C14 C15 0.3(5)
C12 C13 C14 C15 -179.5(3)
C13 C14 C15 C16 1.0(5)
C14 C15 C16 C17 -0.8(5)
C15 C16 C17 C19 -0.7(4)
C15 C16 C17 C18 -175.5(3)
C20 N2 C18 C17 -10.9(5)
Ir1 N2 C18 C17 -177.7(3)
C20 N2 C18 C8 177.8(2)
Ir1 N2 C18 C8 11.0(3)
C16 C17 C18 N2 4.0(6)
C19 C17 C18 N2 -171.4(3)
C16 C17 C18 C8 175.9(3)
C19 C17 C18 C8 0.5(3)
N1 C8 C18 N2 -5.8(4)
C9 C8 C18 N2 173.0(2)
N1 C8 C18 C17 -179.5(2)
C9 C8 C18 C17 -0.6(3)
C16 C17 C19 C13 2.0(5)
C18 C17 C19 C13 178.3(3)
C16 C17 C19 C9 -176.6(3)
C18 C17 C19 C9 -0.3(3)
C12 C13 C19 C17 178.0(3)
C14 C13 C19 C17 -1.8(4)
C12 C13 C19 C9 -3.5(4)
C14 C13 C19 C9 176.7(3)
C10 C9 C19 C17 -177.1(3)
C8 C9 C19 C17 -0.1(3)
C10 C9 C19 C13 4.4(4)
C8 C9 C19 C13 -178.7(3)
C18 N2 C20 C21 -59.0(4)
Ir1 N2 C20 C21 106.3(3)
C18 N2 C20 C25 124.1(3)
Ir1 N2 C20 C25 -70.6(3)
C25 C20 C21 C22 -4.1(5)
N2 C20 C21 C22 179.0(3)
C20 C21 C22 C23 0.4(5)
C21 C22 C23 O2 -177.2(3)
C21 C22 C23 C24 2.4(5)
O2 C23 C24 C25 178.2(3)
C22 C23 C24 C25 -1.3(5)
C23 C24 C25 C20 -2.4(5)
C21 C20 C25 C24 5.1(5)
N2 C20 C25 C24 -178.0(3)
N3 C27 C28 C29 1.0(5)
C27 C28 C29 C30 -1.1(5)
C28 C29 C30 C31 0.1(5)
C29 C30 C31 N3 1.1(5)
C29 C30 C31 C32 -178.5(3)
N3 C31 C32 C37 -2.5(4)
C30 C31 C32 C37 177.0(3)
N3 C31 C32 C33 178.3(3)
C30 C31 C32 C33 -2.1(5)
C37 C32 C33 C34 1.3(5)
C31 C32 C33 C34 -179.6(3)
C32 C33 C34 C35 -0.6(5)
C33 C34 C35 C36 -0.1(5)
C34 C35 C36 C37 0.1(5)
C35 C36 C37 C32 0.6(4)
C35 C36 C37 Ir1 -179.6(2)
C33 C32 C37 C36 -1.3(4)
C31 C32 C37 C36 179.5(3)
C33 C32 C37 Ir1 178.9(2)
C31 C32 C37 Ir1 -0.3(3)
N4 C38 C39 C40 -2.5(5)
C38 C39 C40 C41 1.8(5)
C39 C40 C41 C42 0.4(5)
C40 C41 C42 N4 -2.1(5)
C40 C41 C42 C43 174.4(3)
N4 C42 C43 C44 -178.8(3)
C41 C42 C43 C44 4.5(5)
N4 C42 C43 C48 2.7(4)
C41 C42 C43 C48 -173.9(3)
C48 C43 C44 C45 3.2(5)
C42 C43 C44 C45 -175.2(3)
C43 C44 C45 C46 1.2(5)
C44 C45 C46 C47 -2.7(5)
C45 C46 C47 C48 -0.1(5)
C46 C47 C48 C43 4.3(5)
C46 C47 C48 Ir1 -172.0(2)
C44 C43 C48 C47 -5.9(4)
C42 C43 C48 C47 172.7(3)
C44 C43 C48 Ir1 170.9(2)
C42 C43 C48 Ir1 -10.5(3)
C9 C8 N1 C5 -17.7(5)
C18 C8 N1 C5 160.8(2)
C9 C8 N1 Ir1 179.0(3)
C18 C8 N1 Ir1 -2.6(3)
C4 C5 N1 C8 132.8(3)
C6 C5 N1 C8 -52.0(4)
C4 C5 N1 Ir1 -65.7(3)
C6 C5 N1 Ir1 109.5(3)
C28 C27 N3 C31 0.2(4)
C28 C27 N3 Ir1 173.9(2)
C30 C31 N3 C27 -1.2(4)
C32 C31 N3 C27 178.4(3)
C30 C31 N3 Ir1 -175.4(2)
C32 C31 N3 Ir1 4.2(3)
C39 C38 N4 C42 0.8(5)
C39 C38 N4 Ir1 179.0(2)
C41 C42 N4 C38 1.5(4)
C43 C42 N4 C38 -175.5(3)
C41 C42 N4 Ir1 -176.9(2)
C43 C42 N4 Ir1 6.2(3)
C7 C2 O1 C1 7.3(4)
C3 C2 O1 C1 -175.1(3)
C22 C23 O2 C26 -1.6(5)
C24 C23 O2 C26 178.9(3)
C47 C48 Ir1 C37 -77.1(3)
C43 C48 Ir1 C37 106.4(2)
C47 C48 Ir1 N3 2.9(3)
C43 C48 Ir1 N3 -173.5(2)
C47 C48 Ir1 N4 -173.0(3)
C43 C48 Ir1 N4 10.6(2)
C47 C48 Ir1 N1 88.6(7)
C43 C48 Ir1 N1 -87.8(7)
C47 C48 Ir1 N2 105.8(3)
C43 C48 Ir1 N2 -70.6(2)
C36 C37 Ir1 C48 -81.2(3)
C32 C37 Ir1 C48 98.5(2)
C36 C37 Ir1 N3 -177.9(3)
C32 C37 Ir1 N3 1.9(2)
C36 C37 Ir1 N4 -1.4(3)
C32 C37 Ir1 N4 178.4(2)
C36 C37 Ir1 N1 101.1(3)
C32 C37 Ir1 N1 -79.1(2)
C36 C37 Ir1 N2 63.9(12)
C32 C37 Ir1 N2 -116.3(11)
C27 N3 Ir1 C48 94.9(2)
C31 N3 Ir1 C48 -91.1(2)
C27 N3 Ir1 C37 -177.4(2)
C31 N3 Ir1 C37 -3.4(2)
C27 N3 Ir1 N4 143.2(9)
C31 N3 Ir1 N4 -42.9(11)
C27 N3 Ir1 N1 -75.7(2)
C31 N3 Ir1 N1 98.3(2)
C27 N3 Ir1 N2 -2.0(2)
C31 N3 Ir1 N2 172.0(2)
C38 N4 Ir1 C48 172.4(3)
C42 N4 Ir1 C48 -9.3(2)
C38 N4 Ir1 C37 84.6(3)
C42 N4 Ir1 C37 -97.2(2)
C38 N4 Ir1 N3 123.6(10)
C42 N4 Ir1 N3 -58.2(11)
C38 N4 Ir1 N1 -17.0(3)
C42 N4 Ir1 N1 161.2(2)
C38 N4 Ir1 N2 -90.8(3)
C42 N4 Ir1 N2 87.5(2)
C8 N1 Ir1 C48 23.7(7)
C5 N1 Ir1 C48 -138.4(6)
C8 N1 Ir1 C37 -170.8(2)
C5 N1 Ir1 C37 27.1(2)
C8 N1 Ir1 N3 110.5(2)
C5 N1 Ir1 N3 -51.6(2)
C8 N1 Ir1 N4 -73.0(2)
C5 N1 Ir1 N4 124.9(2)
C8 N1 Ir1 N2 6.1(2)
C5 N1 Ir1 N2 -156.0(2)
C18 N2 Ir1 C48 173.6(2)
C20 N2 Ir1 C48 7.6(2)
C18 N2 Ir1 C37 28.6(12)
C20 N2 Ir1 C37 -137.3(11)
C18 N2 Ir1 N3 -88.7(2)
C20 N2 Ir1 N3 105.3(2)
C18 N2 Ir1 N4 94.4(2)
C20 N2 Ir1 N4 -71.5(2)
C18 N2 Ir1 N1 -9.2(2)
C20 N2 Ir1 N1 -175.2(2)
